data_4062108
loop_
_publ_author_name
'Klose, Stefanie'
'Fl\"orke, Ulrich'
'Mathur, Pradeep'
'Egold, Hans'

_publ_section_title
;
Chalcogen centered spirocyclic mixed metal carbonyl complexes:
Synthesis and molecular structures of
(CO)~8~(\m-PCy~2~)Re~2~(\m~4~-E)Fe~2~(\m-ER)(CO)~6~ and
((CO)~8~(\m-PCy~2~)Re~2~(\m~4~-E)Fe~2~(CO)~6~)~2~(\m~4~-E~2~)
(E = S, Se, Te; R = org. residue)
;
_journal_name_full Organometallics
_journal_year 2003
_chemical_formula_moiety 'C52 H44 Fe4 O28 P2 Re4 Te4'
_chemical_formula_sum 'C52 H44 Fe4 O28 P2 Re4 Te4'
_chemical_formula_weight 2657.41
_space_group_IT_number 2
_symmetry_cell_setting triclinic
_symmetry_space_group_name_Hall '-P 1'
_symmetry_space_group_name_H-M 'P -1'
_cell_angle_alpha 108.910(4)
_cell_angle_beta 90.285(4)
_cell_angle_gamma 102.955(4)
_cell_formula_units_Z 1
_cell_length_a 9.351(2)
_cell_length_b 12.026(3)
_cell_length_c 17.270(4)
_cell_measurement_temperature 153(2)
_cell_volume 1784.0(7)
_diffrn_ambient_temperature 153(2)
_exptl_crystal_density_diffrn 2.473
_cod_depositor_comments
;
The following automatic conversions were performed:
'_symmetry_cell_setting' value 'Triclinic' changed to 'triclinic'
according to '/home/saulius/struct/CIF-dictionaries/cif_core.dic'
dictionary named 'cif_core.dic' version 2.4.1 from 2010-06-29.

Automatic conversion script
Id: cif_fix_enum 1527 2010-12-29 10:47:43Z saulius 
;
_cod_database_code 4062108

loop_
_symmetry_equiv_pos_as_xyz
'x, y, z'
'-x, -y, -z'

loop_
_atom_site_label
_atom_site_type_symbol
_atom_site_fract_x
_atom_site_fract_y
_atom_site_fract_z
_atom_site_U_iso_or_equiv
_atom_site_adp_type
_atom_site_occupancy
_atom_site_symmetry_multiplicity
_atom_site_calc_flag
_atom_site_refinement_flags
_atom_site_disorder_assembly
_atom_site_disorder_group
Te1 Te 0.28356(9) 0.67137(7) 0.28236(5) 0.0253(2) Uani 1 1 d . . .
Te2 Te 0.46818(10) 0.88120(8) 0.44430(6) 0.0337(2) Uani 1 1 d . . .
Re1 Re 0.08689(6) 0.50707(5) 0.15566(3) 0.03135(16) Uani 1 1 d . . .
Re2 Re 0.45011(6) 0.51351(5) 0.29587(4) 0.03162(16) Uani 1 1 d . . .
Fe1 Fe 0.3958(2) 0.89366(16) 0.30646(12) 0.0322(5) Uani 1 1 d . . .
Fe2 Fe 0.1962(2) 0.82388(16) 0.40077(12) 0.0306(4) Uani 1 1 d . . .
P1 P 0.2263(4) 0.3744(3) 0.1983(2) 0.0306(8) Uani 1 1 d . . .
O1 O -0.0667(12) 0.6842(10) 0.1123(7) 0.057(3) Uani 1 1 d . . .
C1 C -0.0081(15) 0.6223(12) 0.1301(8) 0.035(3) Uani 1 1 d . . .
O2 O -0.1369(13) 0.2986(10) 0.0300(7) 0.069(4) Uani 1 1 d . . .
C2 C -0.053(2) 0.3741(13) 0.0735(9) 0.052(4) Uani 1 1 d . . .
O3 O 0.3218(13) 0.5435(11) 0.0315(7) 0.068(4) Uani 1 1 d . . .
C3 C 0.2349(19) 0.5286(13) 0.0758(9) 0.047(4) Uani 1 1 d . . .
O4 O -0.1205(12) 0.5014(9) 0.2944(7) 0.056(3) Uani 1 1 d . . .
C4 C -0.0438(18) 0.5004(12) 0.2431(9) 0.042(4) Uani 1 1 d . . .
O5 O 0.5928(12) 0.2991(10) 0.2752(10) 0.092(5) Uani 1 1 d . . .
C5 C 0.5403(15) 0.3780(14) 0.2853(10) 0.050(4) Uani 1 1 d . . .
O6 O 0.6207(14) 0.5738(11) 0.1538(8) 0.074(4) Uani 1 1 d . . .
C6 C 0.5516(18) 0.5462(13) 0.2018(9) 0.046(4) Uani 1 1 d . . .
O7 O 0.7178(11) 0.6809(10) 0.4175(7) 0.054(3) Uani 1 1 d . . .
C7 C 0.6178(18) 0.6256(12) 0.3736(9) 0.044(4) Uani 1 1 d . . .
O8 O 0.3027(15) 0.4885(12) 0.4519(8) 0.081(4) Uani 1 1 d . . .
C8 C 0.3533(18) 0.4988(13) 0.3932(9) 0.044(4) Uani 1 1 d . . .
O9 O 0.4601(13) 1.1586(10) 0.3754(7) 0.065(3) Uani 1 1 d . . .
C9 C 0.4337(16) 1.0535(14) 0.3489(10) 0.047(4) Uani 1 1 d . . .
O10 O 0.6644(14) 0.8596(11) 0.2288(8) 0.074(4) Uani 1 1 d . . .
C10 C 0.5627(16) 0.8763(13) 0.2594(10) 0.047(4) Uani 1 1 d . . .
O11 O 0.2101(15) 0.8898(10) 0.1684(8) 0.073(4) Uani 1 1 d . . .
C11 C 0.2852(18) 0.8898(12) 0.2236(10) 0.048(4) Uani 1 1 d . . .
O12 O 0.0761(13) 0.6626(10) 0.4928(7) 0.069(4) Uani 1 1 d . . .
C12 C 0.1239(17) 0.7255(16) 0.4576(9) 0.050(4) Uani 1 1 d . . .
O13 O 0.1565(11) 1.0515(9) 0.5173(7) 0.060(3) Uani 1 1 d . . .
C13 C 0.1724(15) 0.9611(14) 0.4701(9) 0.040(4) Uani 1 1 d . . .
O14 O -0.0717(11) 0.7929(9) 0.2985(7) 0.052(3) Uani 1 1 d . . .
C14 C 0.0363(17) 0.8064(12) 0.3387(8) 0.038(3) Uani 1 1 d . . .
C21 C 0.2808(18) 0.2515(13) 0.1118(10) 0.058(4) Uani 1 1 d U . .
H21A H 0.2899 0.1899 0.1378 0.070 Uiso 1 1 calc R . .
C22 C 0.420(2) 0.276(2) 0.0799(14) 0.123(8) Uani 1 1 d U . .
H22A H 0.4972 0.3072 0.1260 0.148 Uiso 1 1 calc R . .
H22B H 0.4223 0.3420 0.0566 0.148 Uiso 1 1 calc R . .
C23 C 0.456(2) 0.1714(17) 0.0151(13) 0.095(7) Uani 1 1 d U . .
H23A H 0.5412 0.2029 -0.0122 0.114 Uiso 1 1 calc R . .
H23B H 0.4881 0.1191 0.0424 0.114 Uiso 1 1 calc R . .
C24 C 0.339(2) 0.097(2) -0.0473(13) 0.113(8) Uani 1 1 d U . .
H24A H 0.3393 0.1352 -0.0904 0.135 Uiso 1 1 calc R . .
H24B H 0.3609 0.0173 -0.0730 0.135 Uiso 1 1 calc R . .
C25 C 0.201(2) 0.080(2) -0.0212(14) 0.140(10) Uani 1 1 d U . .
H25A H 0.1862 0.0105 -0.0010 0.169 Uiso 1 1 calc R . .
H25B H 0.1297 0.0568 -0.0694 0.169 Uiso 1 1 calc R . .
C26 C 0.163(2) 0.1852(17) 0.0457(11) 0.087(6) Uani 1 1 d U . .
H26A H 0.1390 0.2425 0.0202 0.104 Uiso 1 1 calc R . .
H26B H 0.0735 0.1537 0.0699 0.104 Uiso 1 1 calc R . .
C31 C 0.1038(13) 0.2883(12) 0.2583(9) 0.036(3) Uani 1 1 d U . .
H31A H 0.0872 0.3508 0.3098 0.043 Uiso 1 1 calc R . .
C32 C 0.1826(17) 0.2084(13) 0.2851(10) 0.051(4) Uani 1 1 d U . .
H32A H 0.2832 0.2545 0.3095 0.062 Uiso 1 1 calc R . .
H32B H 0.1909 0.1383 0.2372 0.062 Uiso 1 1 calc R . .
C33 C 0.0939(17) 0.1640(16) 0.3494(11) 0.064(4) Uani 1 1 d U . .
H33A H 0.1440 0.1113 0.3677 0.076 Uiso 1 1 calc R . .
H33B H 0.0885 0.2342 0.3980 0.076 Uiso 1 1 calc R . .
C34 C -0.0631(17) 0.0927(16) 0.3111(12) 0.069(5) Uani 1 1 d U . .
H34A H -0.0580 0.0181 0.2660 0.083 Uiso 1 1 calc R . .
H34B H -0.1218 0.0688 0.3532 0.083 Uiso 1 1 calc R . .
C35 C -0.1366(15) 0.1703(14) 0.2780(10) 0.052(4) Uani 1 1 d U . .
H35A H -0.2344 0.1220 0.2502 0.062 Uiso 1 1 calc R . .
H35B H -0.1520 0.2398 0.3243 0.062 Uiso 1 1 calc R . .
C36 C -0.0458(15) 0.2160(11) 0.2188(9) 0.041(3) Uani 1 1 d U . .
H36A H -0.0961 0.2672 0.1991 0.049 Uiso 1 1 calc R . .
H36B H -0.0357 0.1467 0.1708 0.049 Uiso 1 1 calc R . .

loop_
_atom_site_aniso_label
_atom_site_aniso_U_11
_atom_site_aniso_U_22
_atom_site_aniso_U_33
_atom_site_aniso_U_23
_atom_site_aniso_U_13
_atom_site_aniso_U_12
Te1 0.0206(4) 0.0245(4) 0.0283(5) 0.0060(4) 0.0032(4) 0.0044(3)
Te2 0.0271(5) 0.0320(5) 0.0357(6) 0.0015(4) -0.0031(4) 0.0092(4)
Re1 0.0257(3) 0.0315(3) 0.0338(3) 0.0120(2) -0.0016(2) -0.0006(2)
Re2 0.0209(3) 0.0307(3) 0.0426(4) 0.0111(3) 0.0027(2) 0.0064(2)
Fe1 0.0254(10) 0.0288(10) 0.0411(13) 0.0114(9) 0.0061(9) 0.0043(8)
Fe2 0.0227(10) 0.0317(10) 0.0351(12) 0.0068(9) 0.0086(9) 0.0080(8)
P1 0.0246(19) 0.0271(18) 0.037(2) 0.0074(16) 0.0054(16) 0.0046(15)
O1 0.053(7) 0.070(8) 0.061(8) 0.041(7) -0.001(6) 0.012(6)
C1 0.029(8) 0.042(8) 0.027(8) 0.009(7) -0.013(6) -0.001(6)
O2 0.066(8) 0.067(8) 0.055(8) 0.015(7) -0.016(6) -0.018(7)
C2 0.082(13) 0.038(9) 0.025(9) 0.005(7) -0.006(8) 0.002(9)
O3 0.062(8) 0.095(10) 0.055(8) 0.038(7) 0.027(7) 0.018(7)
C3 0.064(11) 0.040(9) 0.037(10) 0.015(7) -0.002(8) 0.012(8)
O4 0.045(7) 0.044(6) 0.076(9) 0.016(6) 0.017(6) 0.008(5)
C4 0.062(11) 0.019(7) 0.044(10) 0.005(7) -0.014(8) 0.019(7)
O5 0.039(7) 0.045(7) 0.203(16) 0.044(9) 0.013(9) 0.028(6)
C5 0.020(8) 0.056(10) 0.075(12) 0.026(9) 0.001(8) 0.007(7)
O6 0.073(9) 0.075(9) 0.067(9) 0.021(7) 0.031(7) 0.007(7)
C6 0.056(11) 0.036(8) 0.042(10) -0.006(7) 0.006(8) 0.030(8)
O7 0.032(6) 0.062(7) 0.059(8) 0.011(6) -0.009(6) 0.009(5)
C7 0.061(11) 0.024(7) 0.039(10) -0.004(7) -0.007(8) 0.016(7)
O8 0.094(11) 0.110(11) 0.056(9) 0.045(8) 0.007(8) 0.031(9)
C8 0.066(11) 0.042(9) 0.033(9) 0.006(7) -0.004(8) 0.038(8)
O9 0.077(9) 0.042(7) 0.062(8) 0.007(6) -0.026(6) 0.004(6)
C9 0.042(9) 0.039(9) 0.056(11) 0.008(8) -0.020(8) 0.010(7)
O10 0.060(8) 0.072(8) 0.085(10) 0.024(7) 0.031(7) 0.012(7)
C10 0.030(8) 0.044(9) 0.063(12) 0.017(8) 0.015(8) 0.003(7)
O11 0.100(10) 0.052(7) 0.068(9) 0.031(7) -0.020(8) 0.000(7)
C11 0.057(11) 0.027(8) 0.059(12) 0.023(8) 0.000(9) -0.003(7)
O12 0.077(9) 0.069(8) 0.080(10) 0.051(7) 0.035(7) 0.015(7)
C12 0.037(9) 0.082(13) 0.041(10) 0.025(9) 0.001(8) 0.027(9)
O13 0.045(7) 0.043(6) 0.079(9) -0.002(6) 0.027(6) 0.013(5)
C13 0.025(8) 0.054(9) 0.039(9) 0.016(8) -0.012(6) 0.002(7)
O14 0.037(6) 0.054(7) 0.072(8) 0.024(6) 0.012(6) 0.019(5)
C14 0.045(9) 0.038(8) 0.029(9) 0.003(7) 0.001(7) 0.018(7)
C21 0.053(9) 0.038(8) 0.058(10) -0.013(7) 0.014(7) 0.006(7)
C22 0.073(10) 0.107(14) 0.123(16) -0.044(11) 0.050(10) 0.012(11)
C23 0.071(10) 0.073(12) 0.101(15) -0.026(10) 0.031(9) 0.018(10)
C24 0.093(13) 0.122(16) 0.078(14) -0.022(10) 0.024(10) 0.020(12)
C25 0.085(11) 0.134(16) 0.099(15) -0.082(11) 0.021(11) 0.000(12)
C26 0.078(10) 0.076(12) 0.067(12) -0.023(9) 0.012(8) 0.008(10)
C31 0.016(6) 0.039(7) 0.065(10) 0.031(7) 0.025(6) 0.008(5)
C32 0.047(8) 0.039(8) 0.091(11) 0.043(8) 0.033(7) 0.023(6)
C33 0.041(7) 0.085(11) 0.098(13) 0.067(10) 0.031(8) 0.026(8)
C34 0.043(8) 0.089(12) 0.106(13) 0.071(10) 0.028(9) 0.018(7)
C35 0.026(7) 0.060(9) 0.082(11) 0.041(8) 0.023(7) 0.010(6)
C36 0.042(7) 0.023(7) 0.057(9) 0.017(6) 0.015(6) 0.002(6)

loop_
_geom_bond_atom_site_label_1
_geom_bond_atom_site_label_2
_geom_bond_distance
_geom_bond_site_symmetry_2
_geom_bond_publ_flag
Te1 Fe1 2.537(2) . ?
Te1 Fe2 2.5438(19) . ?
Te1 Re1 2.7572(11) . ?
Te1 Re2 2.7736(10) . ?
Te2 Fe2 2.523(2) . ?
Te2 Fe1 2.531(2) . ?
Te2 Te2 2.8075(18) 2_676 ?
Re1 C4 1.958(17) . ?
Re1 C1 1.962(14) . ?
Re1 C2 1.963(16) . ?
Re1 C3 1.993(17) . ?
Re1 P1 2.543(4) . ?
Re2 C8 1.952(16) . ?
Re2 C5 1.956(15) . ?
Re2 C7 1.984(16) . ?
Re2 C6 1.989(17) . ?
Re2 P1 2.566(4) . ?
Fe1 C11 1.744(17) . ?
Fe1 C9 1.771(15) . ?
Fe1 C10 1.785(15) . ?
Fe1 Fe2 2.656(3) . ?
Fe2 C13 1.759(16) . ?
Fe2 C14 1.768(15) . ?
Fe2 C12 1.795(17) . ?
P1 C21 1.895(14) . ?
P1 C31 1.906(12) . ?
O1 C1 1.131(15) . ?
O2 C2 1.113(17) . ?
O3 C3 1.143(16) . ?
O4 C4 1.142(16) . ?
O5 C5 1.129(16) . ?
O6 C6 1.141(17) . ?
O7 C7 1.131(17) . ?
O8 C8 1.152(17) . ?
O9 C9 1.163(16) . ?
O10 C10 1.116(16) . ?
O11 C11 1.181(17) . ?
O12 C12 1.136(16) . ?
O13 C13 1.170(16) . ?
O14 C14 1.172(16) . ?
C21 C22 1.42(2) . ?
C21 C26 1.47(2) . ?
C22 C23 1.50(2) . ?
C23 C24 1.44(3) . ?
C24 C25 1.36(2) . ?
C25 C26 1.52(2) . ?
C31 C36 1.496(18) . ?
C31 C32 1.512(17) . ?
C32 C33 1.550(18) . ?
C33 C34 1.54(2) . ?
C34 C35 1.516(19) . ?
C35 C36 1.495(17) . ?
